data_7110077
loop_
_publ_author_name
'Xiaoqiang Tong'
'Wenfu Yan'
'Jihong Yu'
'Ruren Xu'

_publ_section_title
;
 A chiral open-framework fluoroaluminophosphate with enantiomeric excess
 in the bulk product
;
_journal_name_full Chem.Commun.
_journal_page_first 11287
_journal_paper_doi 10.1039/c3cc47241h
_journal_volume 49
_journal_year 2013
_chemical_absolute_configuration ad
_chemical_formula_sum 'C4 H22 Al6 F6 N3 O18 P3'
_chemical_formula_weight 769.04
_chemical_name_common AlPO-JU89-5
_chemical_name_systematic
; 
 ? 
;
_space_group_IT_number 152
_symmetry_cell_setting trigonal
_symmetry_space_group_name_Hall 'P 31 2"'
_symmetry_space_group_name_H-M 'P 31 2 1'
_atom_sites_solution_hydrogens geom
_atom_sites_solution_primary direct
_atom_sites_solution_secondary difmap
_audit_creation_method SHELXL-97
_cell_angle_alpha 90.00
_cell_angle_beta 90.00
_cell_angle_gamma 120.00
_cell_formula_units_Z 1
_cell_length_a 9.362(3)
_cell_length_b 9.362(3)
_cell_length_c 7.004(5)
_cell_measurement_temperature 296(2)
_cell_volume 531.6(4)
_computing_cell_refinement 'Bruker SMART'
_computing_data_collection 'Bruker SMART'
_computing_data_reduction 'Bruker SAINT'
_computing_molecular_graphics 'Bruker SHELXTL'
_computing_publication_material 'Bruker SHELXTL'
_computing_structure_refinement 'SHELXL-97 (Sheldrick, 1997)'
_computing_structure_solution 'SHELXS-97 (Sheldrick, 1990)'
_diffrn_ambient_temperature 296(2)
_diffrn_detector_area_resol_mean 5.0cm
_diffrn_measured_fraction_theta_full 1.000
_diffrn_measured_fraction_theta_max 1.000
_diffrn_measurement_device_type 'CCD area detector'
_diffrn_measurement_method 'phi and omega scans'
_diffrn_radiation_monochromator graphite
_diffrn_radiation_source 'fine-focus sealed tube'
_diffrn_radiation_type MoK\a
_diffrn_radiation_wavelength 0.71073
_diffrn_reflns_av_R_equivalents 0.0445
_diffrn_reflns_av_sigmaI/netI 0.0376
_diffrn_reflns_limit_h_max 12
_diffrn_reflns_limit_h_min -12
_diffrn_reflns_limit_k_max 12
_diffrn_reflns_limit_k_min -6
_diffrn_reflns_limit_l_max 9
_diffrn_reflns_limit_l_min -9
_diffrn_reflns_number 3958
_diffrn_reflns_theta_full 28.30
_diffrn_reflns_theta_max 28.30
_diffrn_reflns_theta_min 2.51
_diffrn_standards_decay_% none
_diffrn_standards_interval_count none
_diffrn_standards_interval_time none
_diffrn_standards_number none
_exptl_absorpt_coefficient_mu 0.680
_exptl_absorpt_correction_T_max 0.934
_exptl_absorpt_correction_T_min 0.922
_exptl_absorpt_correction_type multi-scan
_exptl_absorpt_process_details sadabs
_exptl_crystal_colour Colorless
_exptl_crystal_density_diffrn 2.402
_exptl_crystal_density_method 'not measured'
_exptl_crystal_description Prism
_exptl_crystal_F_000 388
_exptl_crystal_size_max 0.35
_exptl_crystal_size_mid 0.1
_exptl_crystal_size_min 0.1
_refine_diff_density_max 0.749
_refine_diff_density_min -0.331
_refine_diff_density_rms 0.099
_refine_ls_abs_structure_details 'Flack H D (1983), Acta Cryst. A39, 876-881. 71 Friedel pairs'
_refine_ls_abs_structure_Flack 0.02(24)
_refine_ls_extinction_method none
_refine_ls_goodness_of_fit_ref 1.082
_refine_ls_hydrogen_treatment mixed
_refine_ls_matrix_type full
_refine_ls_number_parameters 66
_refine_ls_number_reflns 895
_refine_ls_number_restraints 0
_refine_ls_restrained_S_all 1.082
_refine_ls_R_factor_all 0.0372
_refine_ls_R_factor_gt 0.0327
_refine_ls_shift/su_max 0.000
_refine_ls_shift/su_mean 0.000
_refine_ls_structure_factor_coef Fsqd
_refine_ls_weighting_details 'calc w=1/[\s^2^(Fo^2^)+(0.0581P)^2^+0.0266P] where P=(Fo^2^+2Fc^2^)/3'
_refine_ls_weighting_scheme calc
_refine_ls_wR_factor_gt 0.0883
_refine_ls_wR_factor_ref 0.0922
_reflns_number_gt 822
_reflns_number_total 895
_reflns_threshold_expression >2sigma(I)
_cod_data_source_file c3cc47241h.txt
_cod_data_source_block 5
_cod_original_sg_symbol_H-M P3(1)21
_cod_database_code 7110077

loop_
_symmetry_equiv_pos_as_xyz
'x, y, z'
'-y, x-y, z+1/3'
'-x+y, -x, z+2/3'
'y, x, -z'
'x-y, -y, -z+2/3'
'-x, -x+y, -z+1/3'

loop_
_atom_site_label
_atom_site_type_symbol
_atom_site_fract_x
_atom_site_fract_y
_atom_site_fract_z
_atom_site_U_iso_or_equiv
_atom_site_adp_type
_atom_site_occupancy
_atom_site_symmetry_multiplicity
_atom_site_calc_flag
_atom_site_refinement_flags
Al1 Al 0.16200(10) 0.52099(12) 0.05633(11) 0.0095(2) Uani 1 1 d .
P1 P 0.44934(12) 0.44934(12) 0.0000 0.0092(2) Uani 1 2 d S
F1 F 0.0000 0.3178(3) 0.1667 0.0143(5) Uani 1 2 d S
F3 F 0.0000 0.5686(3) 0.1667 0.0165(6) Uani 1 2 d S
O1 O 0.3015(3) 0.7300(2) -0.0398(3) 0.0122(4) Uani 1 1 d .
H1 H 0.3457 0.8122 0.0621 0.015 Uiso 1 1 d R
O2 O 0.2785(3) 0.4272(3) -0.0408(3) 0.0152(5) Uani 1 1 d .
O3 O 0.0325(3) 0.4672(3) -0.1639(3) 0.0132(5) Uani 1 1 d .
C C -0.1277(12) 0.7753(14) 0.0453(12) 0.058(2) Uani 0.67 1 d P
N N 0.0000 0.899(2) 0.1667 0.39(2) Uani 1 2 d S

loop_
_atom_site_aniso_label
_atom_site_aniso_U_11
_atom_site_aniso_U_22
_atom_site_aniso_U_33
_atom_site_aniso_U_23
_atom_site_aniso_U_13
_atom_site_aniso_U_12
Al1 0.0085(4) 0.0126(4) 0.0067(4) 0.0007(3) -0.0001(3) 0.0049(4)
P1 0.0118(4) 0.0118(4) 0.0064(4) 0.00019(19) -0.00019(19) 0.0078(4)
F1 0.0136(13) 0.0161(10) 0.0124(12) 0.0013(5) 0.0026(10) 0.0068(6)
F3 0.0160(14) 0.0177(10) 0.0151(11) 0.0009(5) 0.0019(11) 0.0080(7)
O1 0.0140(11) 0.0107(10) 0.0077(8) -0.0002(7) 0.0010(8) 0.0030(9)
O2 0.0112(10) 0.0231(12) 0.0134(10) -0.0047(9) -0.0020(9) 0.0102(9)
O3 0.0128(10) 0.0161(11) 0.0092(9) 0.0014(8) -0.0021(7) 0.0061(10)
C 0.061(6) 0.091(7) 0.042(4) -0.013(4) -0.006(4) 0.054(6)
N 0.31(3) 0.24(2) 0.64(7) 0.10(2) 0.21(4) 0.155(16)

loop_
_atom_type_symbol
_atom_type_description
_atom_type_scat_dispersion_real
_atom_type_scat_dispersion_imag
_atom_type_scat_source
C C 0.0033 0.0016 'International Tables Vol C Tables 4.2.6.8 and 6.1.1.4'
H H 0.0000 0.0000 'International Tables Vol C Tables 4.2.6.8 and 6.1.1.4'
N N 0.0061 0.0033 'International Tables Vol C Tables 4.2.6.8 and 6.1.1.4'
O O 0.0106 0.0060 'International Tables Vol C Tables 4.2.6.8 and 6.1.1.4'
F F 0.0171 0.0103 'International Tables Vol C Tables 4.2.6.8 and 6.1.1.4'
Al Al 0.0645 0.0514 'International Tables Vol C Tables 4.2.6.8 and 6.1.1.4'
P P 0.1023 0.0942 'International Tables Vol C Tables 4.2.6.8 and 6.1.1.4'

loop_
_geom_angle_atom_site_label_1
_geom_angle_atom_site_label_2
_geom_angle_atom_site_label_3
_geom_angle
_geom_angle_site_symmetry_1
_geom_angle_site_symmetry_3
O2 Al1 O1 95.55(11) . .
O2 Al1 O3 91.47(10) . .
O1 Al1 O3 90.24(10) . .
O2 Al1 O1 94.26(10) . 2_665
O1 Al1 O1 92.83(9) . 2_665
O3 Al1 O1 173.21(10) . 2_665
O2 Al1 F1 92.26(11) . .
O1 Al1 F1 172.16(11) . .
O3 Al1 F1 88.88(8) . .
O1 Al1 F1 87.26(8) 2_665 .
O2 Al1 F3 167.03(11) . .
O1 Al1 F3 96.97(10) . .
O3 Al1 F3 85.09(8) . .
O1 Al1 F3 88.52(8) 2_665 .
F1 Al1 F3 75.20(10) . .
O3 P1 O3 104.94(18) 2_665 5_664
O3 P1 O2 111.62(11) 2_665 .
O3 P1 O2 110.46(12) 5_664 .
O3 P1 O2 110.46(12) 2_665 4
O3 P1 O2 111.62(11) 5_664 4
O2 P1 O2 107.8(2) . 4
Al1 F1 Al1 106.22(14) 6 .
Al1 F3 Al1 103.39(13) 6 .
Al1 O1 Al1 138.70(12) . 3_564
P1 O2 Al1 133.94(15) . .
P1 O3 Al1 140.26(14) 3_564 .
N C C 103.9(11) . 4_465
C N C 135(2) 6 .

loop_
_geom_bond_atom_site_label_1
_geom_bond_atom_site_label_2
_geom_bond_distance
_geom_bond_site_symmetry_2
Al1 O2 1.839(2) .
Al1 O1 1.853(2) .
Al1 O3 1.869(2) .
Al1 O1 1.878(2) 2_665
Al1 F1 1.905(2) .
Al1 F3 1.9419(19) .
P1 O3 1.532(2) 2_665
P1 O3 1.532(2) 5_664
P1 O2 1.533(2) .
P1 O2 1.533(2) 4
F1 Al1 1.905(2) 6
F3 Al1 1.9419(19) 6
O1 Al1 1.878(2) 3_564
O3 P1 1.532(2) 3_564
C N 1.451(12) .
C C 1.70(2) 4_465
N C 1.451(12) 6
